data_7153121
loop_
_publ_author_name
'Kinthada, Lakshmana K.'
'Ghosh, Santanu'
'De, Subhadip'
'Bhunia, Subhajit'
'Dey, Dhananjay'
'Bisai, Alakesh'

_publ_section_title
;
 Acid-catalyzed reactions of 3-hydroxy-2-oxindoles with electron-rich
 substrates: synthesis of 2-oxindoles with all-carbon quaternary center.
;
_journal_issue 40
_journal_name_full 'Organic &amp; biomolecular chemistry'
_journal_page_first 6984
_journal_page_last 6993
_journal_paper_doi 10.1039/c3ob41482e
_journal_volume 11
_journal_year 2013
_chemical_formula_sum 'C23 H19 N O3'
_chemical_formula_weight 357.39
_space_group_IT_number 14
_symmetry_cell_setting monoclinic
_symmetry_Int_Tables_number 14
_symmetry_space_group_name_Hall '-P 2yn'
_symmetry_space_group_name_H-M 'P 1 21/n 1'
_atom_sites_solution_hydrogens geom
_atom_sites_solution_primary direct
_atom_sites_solution_secondary difmap
_audit_creation_method SHELXL-97
_cell_angle_alpha 90.00
_cell_angle_beta 97.496(10)
_cell_angle_gamma 90.00
_cell_formula_units_Z 4
_cell_length_a 11.245(2)
_cell_length_b 12.063(3)
_cell_length_c 13.951(3)
_cell_measurement_temperature 298(2)
_cell_measurement_theta_max 19.8449
_cell_measurement_theta_min 2.2371
_cell_volume 1876.3(7)
_computing_structure_refinement 'SHELXL-97 (Sheldrick, 1997)'
_computing_structure_solution 'SHELXS-97 (Sheldrick, 1990)'
_diffrn_ambient_temperature 298(2)
_diffrn_measured_fraction_theta_full 0.971
_diffrn_measured_fraction_theta_max 0.971
_diffrn_radiation_monochromator graphite
_diffrn_radiation_source 'fine-focus sealed tube'
_diffrn_radiation_type MoK\a
_diffrn_radiation_wavelength 0.71073
_diffrn_reflns_av_R_equivalents 0.1752
_diffrn_reflns_av_sigmaI/netI 0.0966
_diffrn_reflns_limit_h_max 14
_diffrn_reflns_limit_h_min -14
_diffrn_reflns_limit_k_max 15
_diffrn_reflns_limit_k_min -15
_diffrn_reflns_limit_l_max 17
_diffrn_reflns_limit_l_min -18
_diffrn_reflns_number 27778
_diffrn_reflns_theta_full 27.97
_diffrn_reflns_theta_max 27.97
_diffrn_reflns_theta_min 2.19
_exptl_absorpt_coefficient_mu 0.084
_exptl_absorpt_correction_T_max 0.9917
_exptl_absorpt_correction_T_min 0.9834
_exptl_absorpt_correction_type multi-scan
_exptl_absorpt_process_details SADABS
_exptl_crystal_density_diffrn 1.265
_exptl_crystal_density_method 'not measured'
_exptl_crystal_F_000 752
_exptl_crystal_size_max 0.20
_exptl_crystal_size_mid 0.20
_exptl_crystal_size_min 0.10
_refine_diff_density_max 0.171
_refine_diff_density_min -0.180
_refine_diff_density_rms 0.042
_refine_ls_extinction_coef 0.0091(10)
_refine_ls_extinction_expression Fc^*^=kFc[1+0.001xFc^2^\l^3^/sin(2\q)]^-1/4^
_refine_ls_extinction_method SHELXL
_refine_ls_goodness_of_fit_ref 0.839
_refine_ls_hydrogen_treatment constr
_refine_ls_matrix_type full
_refine_ls_number_parameters 246
_refine_ls_number_reflns 4382
_refine_ls_number_restraints 0
_refine_ls_restrained_S_all 0.839
_refine_ls_R_factor_all 0.1416
_refine_ls_R_factor_gt 0.0460
_refine_ls_shift/su_max 0.000
_refine_ls_shift/su_mean 0.000
_refine_ls_structure_factor_coef Fsqd
_refine_ls_weighting_details 'calc w=1/[\s^2^(Fo^2^)+(0.0455P)^2^+0.0000P] where P=(Fo^2^+2Fc^2^)/3'
_refine_ls_weighting_scheme calc
_refine_ls_wR_factor_gt 0.0997
_refine_ls_wR_factor_ref 0.1303
_reflns_number_gt 1743
_reflns_number_total 4382
_reflns_threshold_expression >2sigma(I)
_cod_data_source_file c3ob41482e.txt
_cod_data_source_block shelxl
_cod_depositor_comments
;
The following automatic conversions were performed:

'_symmetry_cell_setting' value 'Monoclinic' changed to 'monoclinic'
according to /home/saulius/struct/CIF-dictionaries/cif_core.dic
dictionary named 'cif_core.dic' version 2.4.2 from 2011-04-26.

Automatic conversion script
Id: cif_fix_values 1891 2012-01-12 08:04:46Z andrius 

The following automatic conversions were performed:

data name '_iucr_refine_instruction_details' was replaced with
'_iucr_refine_instructions_details' as specified in the replacement
file 'data/replacement-values/replacement_tags.lst'.

Automatic conversion script
Id: cif_correct_tags 9268 2022-04-12 08:56:07Z antanas 
;
_cod_original_cell_volume 1876.4(7)
_cod_original_sg_symbol_H-M 'P 21/n'
_cod_database_code 7153121

loop_
_symmetry_equiv_pos_as_xyz
'x, y, z'
'-x+1/2, y+1/2, -z+1/2'
'-x, -y, -z'
'x-1/2, -y-1/2, z-1/2'

loop_
_atom_site_label
_atom_site_type_symbol
_atom_site_fract_x
_atom_site_fract_y
_atom_site_fract_z
_atom_site_U_iso_or_equiv
_atom_site_adp_type
_atom_site_occupancy
_atom_site_symmetry_multiplicity
_atom_site_calc_flag
_atom_site_refinement_flags
O2 O 0.07466(12) 0.13328(12) 0.51013(11) 0.0709(5) Uani 1 1 d .
C9 C 0.29886(17) 0.16131(16) 0.40495(15) 0.0519(5) Uani 1 1 d .
N1 N 0.05287(14) 0.01152(14) 0.38266(13) 0.0643(5) Uani 1 1 d .
H1 H 0.0170 -0.0411 0.4090 0.077 Uiso 1 1 calc R
O3 O -0.07159(13) 0.23427(13) 0.30727(13) 0.0864(5) Uani 1 1 d .
C7 C 0.16647(17) 0.17057(16) 0.36199(15) 0.0544(5) Uani 1 1 d .
C6 C 0.13874(17) 0.10554(18) 0.26828(16) 0.0565(6) Uani 1 1 d .
C17 C -0.05320(19) 0.42561(18) 0.33503(15) 0.0605(6) Uani 1 1 d .
O1 O 0.65755(15) 0.15836(14) 0.52643(12) 0.0861(5) Uani 1 1 d .
C1 C 0.07756(17) 0.00994(18) 0.28679(16) 0.0585(6) Uani 1 1 d .
C8 C 0.09226(17) 0.10580(18) 0.42890(17) 0.0591(6) Uani 1 1 d .
C12 C 0.54104(19) 0.15565(18) 0.48308(17) 0.0632(6) Uani 1 1 d .
C15 C 0.12814(17) 0.29283(16) 0.35748(16) 0.0623(6) Uani 1 1 d .
H15A H 0.1530 0.3266 0.4200 0.075 Uiso 1 1 calc R
H15B H 0.1702 0.3306 0.3105 0.075 Uiso 1 1 calc R
C16 C -0.00491(19) 0.31112(18) 0.33084(16) 0.0625(6) Uani 1 1 d .
C14 C 0.3362(2) 0.1913(2) 0.49968(17) 0.0744(7) Uani 1 1 d .
H14 H 0.2793 0.2142 0.5382 0.089 Uiso 1 1 calc R
C5 C 0.16685(19) 0.1255(2) 0.17713(17) 0.0697(7) Uani 1 1 d .
H5 H 0.2067 0.1899 0.1634 0.084 Uiso 1 1 calc R
C11 C 0.5060(2) 0.12393(19) 0.39040(17) 0.0721(7) Uani 1 1 d .
H11 H 0.5630 0.1001 0.3522 0.087 Uiso 1 1 calc R
C2 C 0.0461(2) -0.0689(2) 0.21785(19) 0.0752(7) Uani 1 1 d .
H2 H 0.0062 -0.1333 0.2319 0.090 Uiso 1 1 calc R
C10 C 0.38648(18) 0.12678(18) 0.35244(15) 0.0668(7) Uani 1 1 d .
H10 H 0.3647 0.1044 0.2888 0.080 Uiso 1 1 calc R
C18 C -0.1732(2) 0.4436(2) 0.30171(19) 0.0872(8) Uani 1 1 d .
H18 H -0.2212 0.3846 0.2775 0.105 Uiso 1 1 calc R
C13 C 0.4549(2) 0.1881(2) 0.53865(16) 0.0786(7) Uani 1 1 d .
H13 H 0.4770 0.2080 0.6029 0.094 Uiso 1 1 calc R
C22 C 0.0158(2) 0.51411(19) 0.37191(15) 0.0678(6) Uani 1 1 d .
H22 H 0.0963 0.5033 0.3951 0.081 Uiso 1 1 calc R
C21 C -0.0338(3) 0.6188(2) 0.37468(17) 0.0828(8) Uani 1 1 d .
H21 H 0.0132 0.6780 0.3999 0.099 Uiso 1 1 calc R
C4 C 0.1340(2) 0.0465(3) 0.10549(18) 0.0811(7) Uani 1 1 d .
H4 H 0.1514 0.0586 0.0430 0.097 Uiso 1 1 calc R
C20 C -0.1516(3) 0.6350(2) 0.3403(2) 0.0899(9) Uani 1 1 d .
H20 H -0.1843 0.7057 0.3415 0.108 Uiso 1 1 calc R
C19 C -0.2222(2) 0.5489(3) 0.3041(2) 0.1008(9) Uani 1 1 d .
H19 H -0.3027 0.5607 0.2813 0.121 Uiso 1 1 calc R
C3 C 0.0761(2) -0.0491(2) 0.1264(2) 0.0852(8) Uani 1 1 d .
H3 H 0.0567 -0.1016 0.0780 0.102 Uiso 1 1 calc R
C23 C 0.7476(2) 0.1456(3) 0.4662(2) 0.1200(11) Uani 1 1 d .
H23A H 0.7451 0.0716 0.4408 0.180 Uiso 1 1 calc R
H23B H 0.8246 0.1588 0.5030 0.180 Uiso 1 1 calc R
H23C H 0.7347 0.1978 0.4139 0.180 Uiso 1 1 calc R

loop_
_atom_site_aniso_label
_atom_site_aniso_U_11
_atom_site_aniso_U_22
_atom_site_aniso_U_33
_atom_site_aniso_U_23
_atom_site_aniso_U_13
_atom_site_aniso_U_12
O2 0.0728(11) 0.0680(11) 0.0771(11) -0.0176(8) 0.0294(9) -0.0170(7)
C9 0.0491(12) 0.0500(13) 0.0583(14) -0.0006(10) 0.0132(11) -0.0039(10)
N1 0.0657(12) 0.0496(12) 0.0799(13) -0.0074(10) 0.0187(10) -0.0117(9)
O3 0.0550(10) 0.0598(10) 0.1432(16) -0.0161(10) 0.0086(9) -0.0065(8)
C7 0.0488(13) 0.0485(13) 0.0677(14) -0.0045(11) 0.0143(11) -0.0026(10)
C6 0.0461(13) 0.0588(15) 0.0644(15) -0.0050(12) 0.0067(11) 0.0082(11)
C17 0.0564(14) 0.0543(14) 0.0736(15) 0.0012(12) 0.0189(11) 0.0044(11)
O1 0.0606(11) 0.1050(14) 0.0875(12) -0.0019(10) -0.0103(9) 0.0009(9)
C1 0.0512(13) 0.0568(15) 0.0668(15) -0.0119(12) 0.0058(11) 0.0062(11)
C8 0.0482(13) 0.0548(15) 0.0754(16) -0.0070(13) 0.0122(12) -0.0060(10)
C12 0.0534(14) 0.0656(16) 0.0684(17) 0.0042(12) -0.0006(12) -0.0005(11)
C15 0.0521(13) 0.0544(14) 0.0826(16) -0.0021(11) 0.0166(11) -0.0029(10)
C16 0.0526(14) 0.0582(15) 0.0792(16) -0.0061(12) 0.0183(12) -0.0026(11)
C14 0.0575(15) 0.102(2) 0.0668(17) -0.0216(14) 0.0193(12) -0.0137(13)
C5 0.0583(15) 0.0820(18) 0.0674(17) 0.0041(14) 0.0025(12) 0.0091(12)
C11 0.0533(15) 0.0964(19) 0.0670(16) -0.0117(14) 0.0094(12) 0.0163(13)
C2 0.0724(16) 0.0647(16) 0.0865(19) -0.0194(15) 0.0027(13) 0.0047(12)
C10 0.0569(15) 0.0850(17) 0.0583(15) -0.0094(12) 0.0070(12) 0.0101(12)
C18 0.0598(16) 0.0763(19) 0.126(2) 0.0000(16) 0.0147(14) 0.0060(13)
C13 0.0696(17) 0.108(2) 0.0579(15) -0.0110(14) 0.0068(13) -0.0172(14)
C22 0.0727(15) 0.0579(15) 0.0738(16) -0.0028(12) 0.0129(12) 0.0026(13)
C21 0.105(2) 0.0643(18) 0.0814(19) -0.0094(13) 0.0188(16) 0.0042(15)
C4 0.0716(17) 0.106(2) 0.0627(16) -0.0070(17) -0.0048(13) 0.0219(15)
C20 0.105(2) 0.0675(19) 0.103(2) 0.0021(16) 0.0386(19) 0.0246(17)
C19 0.0721(19) 0.090(2) 0.144(3) 0.009(2) 0.0261(17) 0.0239(17)
C3 0.0724(17) 0.093(2) 0.084(2) -0.0289(17) -0.0126(14) 0.0248(16)
C23 0.0522(17) 0.172(3) 0.134(3) -0.008(2) 0.0040(17) 0.0220(18)

loop_
_atom_type_symbol
_atom_type_description
_atom_type_scat_dispersion_real
_atom_type_scat_dispersion_imag
_atom_type_scat_source
C C 0.0033 0.0016 'International Tables Vol C Tables 4.2.6.8 and 6.1.1.4'
H H 0.0000 0.0000 'International Tables Vol C Tables 4.2.6.8 and 6.1.1.4'
N N 0.0061 0.0033 'International Tables Vol C Tables 4.2.6.8 and 6.1.1.4'
O O 0.0106 0.0060 'International Tables Vol C Tables 4.2.6.8 and 6.1.1.4'

loop_
_geom_angle_atom_site_label_1
_geom_angle_atom_site_label_2
_geom_angle_atom_site_label_3
_geom_angle
C10 C9 C14 116.2(2)
C10 C9 C7 122.9(2)
C14 C9 C7 120.86(18)
C8 N1 C1 111.92(18)
C8 N1 H1 124.0
C1 N1 H1 124.0
C6 C7 C9 112.19(16)
C6 C7 C15 115.78(18)
C9 C7 C15 109.80(16)
C6 C7 C8 101.09(17)
C9 C7 C8 107.49(16)
C15 C7 C8 109.88(16)
C5 C6 C1 120.0(2)
C5 C6 C7 131.3(2)
C1 C6 C7 108.68(18)
C22 C17 C18 118.6(2)
C22 C17 C16 122.9(2)
C18 C17 C16 118.5(2)
C12 O1 C23 117.1(2)
C2 C1 C6 122.5(2)
C2 C1 N1 128.0(2)
C6 C1 N1 109.38(19)
O2 C8 N1 126.01(19)
O2 C8 C7 126.14(19)
N1 C8 C7 107.84(18)
C11 C12 O1 124.7(2)
C11 C12 C13 118.7(2)
O1 C12 C13 116.6(2)
C16 C15 C7 114.47(16)
C16 C15 H15A 108.6
C7 C15 H15A 108.6
C16 C15 H15B 108.6
C7 C15 H15B 108.6
H15A C15 H15B 107.6
O3 C16 C17 120.3(2)
O3 C16 C15 120.92(19)
C17 C16 C15 118.74(18)
C13 C14 C9 122.0(2)
C13 C14 H14 119.0
C9 C14 H14 119.0
C6 C5 C4 118.2(2)
C6 C5 H5 120.9
C4 C5 H5 120.9
C12 C11 C10 120.4(2)
C12 C11 H11 119.8
C10 C11 H11 119.8
C1 C2 C3 117.2(2)
C1 C2 H2 121.4
C3 C2 H2 121.4
C9 C10 C11 122.4(2)
C9 C10 H10 118.8
C11 C10 H10 118.8
C17 C18 C19 120.6(2)
C17 C18 H18 119.7
C19 C18 H18 119.7
C14 C13 C12 120.3(2)
C14 C13 H13 119.9
C12 C13 H13 119.9
C17 C22 C21 120.5(2)
C17 C22 H22 119.7
C21 C22 H22 119.7
C20 C21 C22 119.9(2)
C20 C21 H21 120.1
C22 C21 H21 120.1
C3 C4 C5 120.6(2)
C3 C4 H4 119.7
C5 C4 H4 119.7
C19 C20 C21 120.9(2)
C19 C20 H20 119.5
C21 C20 H20 119.5
C20 C19 C18 119.5(3)
C20 C19 H19 120.3
C18 C19 H19 120.3
C4 C3 C2 121.4(2)
C4 C3 H3 119.3
C2 C3 H3 119.3
O1 C23 H23A 109.5
O1 C23 H23B 109.5
H23A C23 H23B 109.5
O1 C23 H23C 109.5
H23A C23 H23C 109.5
H23B C23 H23C 109.5

loop_
_geom_bond_atom_site_label_1
_geom_bond_atom_site_label_2
_geom_bond_distance
O2 C8 1.221(2)
C9 C10 1.367(2)
C9 C14 1.382(3)
C9 C7 1.535(3)
N1 C8 1.353(2)
N1 C1 1.401(2)
N1 H1 0.8600
O3 C16 1.211(2)
C7 C6 1.522(3)
C7 C15 1.536(3)
C7 C8 1.543(3)
C6 C5 1.371(3)
C6 C1 1.384(3)
C17 C22 1.379(3)
C17 C18 1.386(3)
C17 C16 1.488(3)
O1 C12 1.370(2)
O1 C23 1.406(3)
C1 C2 1.366(3)
C12 C11 1.357(3)
C12 C13 1.374(3)
C15 C16 1.510(3)
C15 H15A 0.9700
C15 H15B 0.9700
C14 C13 1.374(3)
C14 H14 0.9300
C5 C4 1.396(3)
C5 H5 0.9300
C11 C10 1.380(3)
C11 H11 0.9300
C2 C3 1.382(3)
C2 H2 0.9300
C10 H10 0.9300
C18 C19 1.387(3)
C18 H18 0.9300
C13 H13 0.9300
C22 C21 1.383(3)
C22 H22 0.9300
C21 C20 1.364(3)
C21 H21 0.9300
C4 C3 1.374(3)
C4 H4 0.9300
C20 C19 1.363(3)
C20 H20 0.9300
C19 H19 0.9300
C3 H3 0.9300
C23 H23A 0.9600
C23 H23B 0.9600
C23 H23C 0.9600

loop_
_geom_torsion_atom_site_label_1
_geom_torsion_atom_site_label_2
_geom_torsion_atom_site_label_3
_geom_torsion_atom_site_label_4
_geom_torsion
C10 C9 C7 C6 17.5(3)
C14 C9 C7 C6 -164.41(19)
C10 C9 C7 C15 -112.7(2)
C14 C9 C7 C15 65.3(2)
C10 C9 C7 C8 127.8(2)
C14 C9 C7 C8 -54.2(2)
C9 C7 C6 C5 -73.0(3)
C15 C7 C6 C5 54.1(3)
C8 C7 C6 C5 172.8(2)
C9 C7 C6 C1 104.93(18)
C15 C7 C6 C1 -127.97(18)
C8 C7 C6 C1 -9.3(2)
C5 C6 C1 C2 2.0(3)
C7 C6 C1 C2 -176.17(18)
C5 C6 C1 N1 -176.37(17)
C7 C6 C1 N1 5.5(2)
C8 N1 C1 C2 -176.7(2)
C8 N1 C1 C6 1.6(2)
C1 N1 C8 O2 173.9(2)
C1 N1 C8 C7 -7.8(2)
C6 C7 C8 O2 -171.5(2)
C9 C7 C8 O2 70.8(3)
C15 C7 C8 O2 -48.7(3)
C6 C7 C8 N1 10.2(2)
C9 C7 C8 N1 -107.53(19)
C15 C7 C8 N1 133.03(18)
C23 O1 C12 C11 11.3(3)
C23 O1 C12 C13 -168.4(2)
C6 C7 C15 C16 60.6(2)
C9 C7 C15 C16 -171.06(17)
C8 C7 C15 C16 -53.0(2)
C22 C17 C16 O3 172.3(2)
C18 C17 C16 O3 -6.7(3)
C22 C17 C16 C15 -7.1(3)
C18 C17 C16 C15 173.88(19)
C7 C15 C16 O3 -6.0(3)
C7 C15 C16 C17 173.33(17)
C10 C9 C14 C13 0.9(3)
C7 C9 C14 C13 -177.3(2)
C1 C6 C5 C4 -1.1(3)
C7 C6 C5 C4 176.6(2)
O1 C12 C11 C10 -178.3(2)
C13 C12 C11 C10 1.5(3)
C6 C1 C2 C3 -1.1(3)
N1 C1 C2 C3 177.0(2)
C14 C9 C10 C11 -1.4(3)
C7 C9 C10 C11 176.74(19)
C12 C11 C10 C9 0.2(3)
C22 C17 C18 C19 0.9(3)
C16 C17 C18 C19 -180.0(2)
C9 C14 C13 C12 0.7(4)
C11 C12 C13 C14 -1.9(4)
O1 C12 C13 C14 177.9(2)
C18 C17 C22 C21 -0.6(3)
C16 C17 C22 C21 -179.6(2)
C17 C22 C21 C20 -0.3(3)
C6 C5 C4 C3 -0.6(3)
C22 C21 C20 C19 0.9(4)
C21 C20 C19 C18 -0.5(4)
C17 C18 C19 C20 -0.4(4)
C5 C4 C3 C2 1.6(4)
C1 C2 C3 C4 -0.7(3)
